data_4069586
loop_
_publ_author_name
'Vicente, Jos\'e'
'Saura-Llamas, Isabel'
'Turp\'in, Juana'
'Bautista, Delia'
'de Arellano, Carmen Ram\'irez'
'Jones, Peter G.'

_publ_section_title
;
 Insertion of One, Two, and Three Molecules of Alkyne into the Pd&#x2212;C
 Bond of Ortho-palladated Primary and Secondary Arylalkylamines
;
_journal_issue 14
_journal_name_full Organometallics
_journal_page_first 4175
_journal_paper_doi 10.1021/om9002895
_journal_volume 28
_journal_year 2009
_chemical_formula_sum 'C44 H66 Br2 F2 N2 O4 Pd2 S2'
_chemical_formula_weight 1161.73
_chemical_name_systematic
; 
 ? 
;
_space_group_IT_number 2
_symmetry_cell_setting triclinic
_symmetry_space_group_name_Hall '-P 1'
_symmetry_space_group_name_H-M 'P -1'
_atom_sites_solution_hydrogens geom
_atom_sites_solution_primary direct
_atom_sites_solution_secondary difmap
_audit_creation_method SHELXL-97
_cell_angle_alpha 106.439(2)
_cell_angle_beta 103.292(2)
_cell_angle_gamma 104.686(2)
_cell_formula_units_Z 1
_cell_length_a 10.1790(6)
_cell_length_b 11.4544(7)
_cell_length_c 11.6891(7)
_cell_measurement_reflns_used 3402
_cell_measurement_temperature 100(2)
_cell_measurement_theta_max 27.00
_cell_measurement_theta_min 2.18
_cell_volume 1195.76(13)
_computing_cell_refinement 'Bruker SAINT'
_computing_data_collection 'Bruker SMART'
_computing_data_reduction 'Bruker SAINT'
_computing_molecular_graphics 'Bruker SHELXTL'
_computing_publication_material 'Bruker SHELXTL'
_computing_structure_refinement 'SHELXL-97 (Sheldrick, 1997)'
_computing_structure_solution 'SHELXS-97 (Sheldrick, 1990)'
_diffrn_ambient_temperature 100(2)
_diffrn_detector_area_resol_mean 8.26
_diffrn_measured_fraction_theta_full 0.994
_diffrn_measured_fraction_theta_max 0.916
_diffrn_measurement_device_type 'Bruker SMART APEX CCD'
_diffrn_measurement_method \w-scan
_diffrn_radiation_monochromator graphite
_diffrn_radiation_source 'fine-focus sealed tube'
_diffrn_radiation_type MoK\a
_diffrn_radiation_wavelength 0.71073
_diffrn_reflns_av_R_equivalents 0.0409
_diffrn_reflns_av_sigmaI/netI 0.0565
_diffrn_reflns_limit_h_max 13
_diffrn_reflns_limit_h_min -13
_diffrn_reflns_limit_k_max 15
_diffrn_reflns_limit_k_min -14
_diffrn_reflns_limit_l_max 14
_diffrn_reflns_limit_l_min -15
_diffrn_reflns_number 13910
_diffrn_reflns_theta_full 26.00
_diffrn_reflns_theta_max 28.17
_diffrn_reflns_theta_min 1.92
_exptl_absorpt_coefficient_mu 2.559
_exptl_absorpt_correction_T_max 0.9272
_exptl_absorpt_correction_T_min 0.8304
_exptl_absorpt_correction_type multi-scan
_exptl_absorpt_process_details SADABS
_exptl_crystal_colour pale-yellow
_exptl_crystal_density_diffrn 1.613
_exptl_crystal_density_method 'not measured'
_exptl_crystal_description needle
_exptl_crystal_F_000 588
_exptl_crystal_size_max 0.17
_exptl_crystal_size_mid 0.04
_exptl_crystal_size_min 0.03
_refine_diff_density_max 0.802
_refine_diff_density_min -1.571
_refine_diff_density_rms 0.129
_refine_ls_extinction_method none
_refine_ls_goodness_of_fit_ref 1.102
_refine_ls_hydrogen_treatment 'NH2 wtih DFIX, rigid methyls, others riding'
_refine_ls_matrix_type full
_refine_ls_number_parameters 276
_refine_ls_number_reflns 5379
_refine_ls_number_restraints 2
_refine_ls_restrained_S_all 1.102
_refine_ls_R_factor_all 0.0566
_refine_ls_R_factor_gt 0.0464
_refine_ls_shift/su_max 0.001
_refine_ls_shift/su_mean 0.000
_refine_ls_structure_factor_coef Fsqd
_refine_ls_weighting_details 'calc w=1/[\s^2^(Fo^2^)+(0.0353P)^2^+0.8970P] where P=(Fo^2^+2Fc^2^)/3'
_refine_ls_weighting_scheme calc
_refine_ls_wR_factor_gt 0.0867
_refine_ls_wR_factor_ref 0.0904
_reflns_number_gt 4662
_reflns_number_total 5379
_reflns_threshold_expression >2sigma(I)
_cod_data_source_file om9002895_si_002.cif
_cod_data_source_block ja621s
_cod_original_cell_volume 1195.76(12)
_cod_database_code 4069586

loop_
_symmetry_equiv_pos_as_xyz
'x, y, z'
'-x, -y, -z'

loop_
_atom_site_label
_atom_site_type_symbol
_atom_site_fract_x
_atom_site_fract_y
_atom_site_fract_z
_atom_site_U_iso_or_equiv
_atom_site_adp_type
_atom_site_occupancy
_atom_site_symmetry_multiplicity
_atom_site_calc_flag
_atom_site_refinement_flags
Pd1 Pd 0.43633(3) 0.32973(3) 0.85327(3) 0.00969(9) Uani 1 1 d .
Br1 Br 0.33293(4) 0.53921(4) 0.95292(4) 0.01481(11) Uani 1 1 d .
N1 N 0.5146(4) 0.4618(3) 0.7617(3) 0.0136(7) Uani 1 1 d D
H01A H 0.550(4) 0.533(2) 0.825(3) 0.005(10) Uiso 1 1 d D
H01B H 0.581(4) 0.446(4) 0.732(4) 0.021(13) Uiso 1 1 d D
C1 C 0.2950(4) 0.2185(4) 0.5561(4) 0.0121(8) Uani 1 1 d .
C2 C 0.3368(4) 0.3421(4) 0.5496(4) 0.0147(8) Uani 1 1 d .
C3 C 0.3202(4) 0.3533(4) 0.4313(4) 0.0180(9) Uani 1 1 d .
H3 H 0.3488 0.4373 0.4275 0.022 Uiso 1 1 calc R
C4 C 0.2641(5) 0.2473(4) 0.3201(4) 0.0212(10) Uani 1 1 d .
H4 H 0.2544 0.2569 0.2408 0.025 Uiso 1 1 calc R
C5 C 0.2229(4) 0.1274(4) 0.3291(4) 0.0173(9) Uani 1 1 d .
F1 F 0.1622(3) 0.0202(2) 0.2218(2) 0.0254(6) Uani 1 1 d .
C6 C 0.2365(4) 0.1109(4) 0.4428(4) 0.0156(9) Uani 1 1 d .
H6 H 0.2061 0.0261 0.4447 0.019 Uiso 1 1 calc R
C7 C 0.2964(4) 0.1843(4) 0.6734(3) 0.0118(8) Uani 1 1 d .
C8 C 0.4121(4) 0.1447(4) 0.7251(4) 0.0127(8) Uani 1 1 d .
C9 C 0.3871(4) 0.0493(4) 0.7899(4) 0.0128(8) Uani 1 1 d .
C10 C 0.3621(4) 0.0860(4) 0.9001(4) 0.0125(8) Uani 1 1 d .
C11 C 0.3679(4) 0.2227(4) 0.9483(4) 0.0132(8) Uani 1 1 d .
O1 O 0.3364(3) 0.2678(3) 1.0406(3) 0.0191(6) Uani 1 1 d .
C12 C 0.3965(4) 0.4649(4) 0.6638(4) 0.0147(8) Uani 1 1 d .
H12A H 0.4320 0.5394 0.6386 0.018 Uiso 1 1 calc R
H12B H 0.3190 0.4772 0.6987 0.018 Uiso 1 1 calc R
C13 C 0.1445(4) 0.1295(4) 0.6749(4) 0.0136(8) Uani 1 1 d .
H13A H 0.1486 0.1022 0.7485 0.016 Uiso 1 1 calc R
H13B H 0.0898 0.0517 0.5978 0.016 Uiso 1 1 calc R
C14 C 0.0652(4) 0.2265(4) 0.6818(4) 0.0191(9) Uani 1 1 d .
H14A H 0.1167 0.3023 0.7598 0.029 Uiso 1 1 calc R
H14B H -0.0323 0.1859 0.6810 0.029 Uiso 1 1 calc R
H14C H 0.0603 0.2537 0.6091 0.029 Uiso 1 1 calc R
C15 C 0.5378(4) 0.1522(4) 0.6745(4) 0.0162(9) Uani 1 1 d .
H15A H 0.5469 0.2190 0.6357 0.019 Uiso 1 1 calc R
H15B H 0.5173 0.0681 0.6077 0.019 Uiso 1 1 calc R
C16 C 0.6802(4) 0.1847(4) 0.7754(4) 0.0183(9) Uani 1 1 d .
H16A H 0.7054 0.2711 0.8385 0.028 Uiso 1 1 calc R
H16B H 0.7555 0.1833 0.7363 0.028 Uiso 1 1 calc R
H16C H 0.6714 0.1207 0.8164 0.028 Uiso 1 1 calc R
C17 C 0.3848(5) -0.0851(4) 0.7232(4) 0.0181(9) Uani 1 1 d .
H17A H 0.3768 -0.1350 0.7795 0.022 Uiso 1 1 calc R
H17B H 0.4769 -0.0787 0.7065 0.022 Uiso 1 1 calc R
C18 C 0.2609(5) -0.1591(4) 0.5979(4) 0.0278(11) Uani 1 1 d .
H18A H 0.1690 -0.1708 0.6141 0.042 Uiso 1 1 calc R
H18B H 0.2675 -0.2440 0.5577 0.042 Uiso 1 1 calc R
H18C H 0.2670 -0.1097 0.5420 0.042 Uiso 1 1 calc R
C19 C 0.3133(4) 0.0016(4) 0.9716(4) 0.0173(9) Uani 1 1 d .
H19A H 0.3511 0.0537 1.0630 0.021 Uiso 1 1 calc R
H19B H 0.3529 -0.0697 0.9572 0.021 Uiso 1 1 calc R
C20 C 0.1504(5) -0.0549(4) 0.9305(4) 0.0230(10) Uani 1 1 d .
H20A H 0.1105 0.0153 0.9393 0.034 Uiso 1 1 calc R
H20B H 0.1224 -0.1029 0.9834 0.034 Uiso 1 1 calc R
H20C H 0.1133 -0.1137 0.8421 0.034 Uiso 1 1 calc R
O2 O 0.7681(3) 0.4378(3) 0.6821(3) 0.0235(7) Uani 1 1 d .
S1 S 0.91861(12) 0.47329(11) 0.76639(11) 0.0216(2) Uani 1 1 d .
C91 C 1.0317(5) 0.5625(5) 0.7001(5) 0.0292(11) Uani 1 1 d .
H91A H 1.0290 0.5040 0.6194 0.044 Uiso 1 1 calc R
H91B H 1.1306 0.6006 0.7583 0.044 Uiso 1 1 calc R
H91C H 0.9973 0.6315 0.6864 0.044 Uiso 1 1 calc R
C92 C 0.9463(5) 0.6048(4) 0.9056(4) 0.0260(10) Uani 1 1 d .
H92A H 0.9217 0.6741 0.8823 0.039 Uiso 1 1 calc R
H92B H 1.0473 0.6377 0.9585 0.039 Uiso 1 1 calc R
H92C H 0.8852 0.5748 0.9525 0.039 Uiso 1 1 calc R

loop_
_atom_site_aniso_label
_atom_site_aniso_U_11
_atom_site_aniso_U_22
_atom_site_aniso_U_33
_atom_site_aniso_U_23
_atom_site_aniso_U_13
_atom_site_aniso_U_12
Pd1 0.01002(15) 0.00971(15) 0.00794(15) 0.00284(11) 0.00288(11) 0.00154(12)
Br1 0.0121(2) 0.0170(2) 0.0119(2) 0.00290(17) 0.00272(16) 0.00323(17)
N1 0.0134(18) 0.0135(18) 0.0109(17) 0.0016(14) 0.0031(14) 0.0038(15)
C1 0.0116(19) 0.014(2) 0.0111(18) 0.0054(16) 0.0036(15) 0.0049(16)
C2 0.013(2) 0.018(2) 0.015(2) 0.0071(17) 0.0054(16) 0.0070(17)
C3 0.019(2) 0.023(2) 0.019(2) 0.0124(18) 0.0099(18) 0.0099(19)
C4 0.021(2) 0.035(3) 0.014(2) 0.013(2) 0.0068(18) 0.014(2)
C5 0.018(2) 0.023(2) 0.0092(19) 0.0017(17) 0.0031(16) 0.0098(18)
F1 0.0389(16) 0.0245(14) 0.0086(12) 0.0009(10) 0.0019(11) 0.0150(12)
C6 0.017(2) 0.016(2) 0.016(2) 0.0058(17) 0.0053(17) 0.0091(18)
C7 0.015(2) 0.0101(19) 0.0091(18) 0.0010(15) 0.0054(15) 0.0037(16)
C8 0.014(2) 0.014(2) 0.0113(19) 0.0046(16) 0.0054(16) 0.0053(16)
C9 0.0085(19) 0.013(2) 0.0134(19) 0.0043(16) 0.0005(15) 0.0023(16)
C10 0.0091(19) 0.0122(19) 0.0146(19) 0.0057(16) 0.0026(15) 0.0010(16)
C11 0.0095(19) 0.014(2) 0.0133(19) 0.0066(16) 0.0022(15) -0.0002(16)
O1 0.0264(17) 0.0152(15) 0.0130(14) 0.0029(12) 0.0102(13) 0.0016(13)
C12 0.018(2) 0.012(2) 0.0126(19) 0.0047(16) 0.0035(16) 0.0034(17)
C13 0.015(2) 0.012(2) 0.0132(19) 0.0038(16) 0.0052(16) 0.0046(17)
C14 0.010(2) 0.019(2) 0.025(2) 0.0034(19) 0.0031(17) 0.0069(17)
C15 0.018(2) 0.015(2) 0.017(2) 0.0030(17) 0.0071(17) 0.0091(18)
C16 0.015(2) 0.019(2) 0.024(2) 0.0067(18) 0.0092(18) 0.0082(18)
C17 0.022(2) 0.012(2) 0.020(2) 0.0059(17) 0.0051(18) 0.0063(18)
C18 0.038(3) 0.014(2) 0.022(2) -0.0003(19) 0.005(2) 0.007(2)
C19 0.021(2) 0.014(2) 0.018(2) 0.0074(17) 0.0063(17) 0.0046(18)
C20 0.023(2) 0.023(2) 0.018(2) 0.0078(19) 0.0054(19) -0.0012(19)
O2 0.0202(17) 0.0224(17) 0.0290(17) 0.0115(14) 0.0089(14) 0.0060(14)
S1 0.0198(6) 0.0221(6) 0.0301(6) 0.0151(5) 0.0107(5) 0.0102(5)
C91 0.022(2) 0.040(3) 0.034(3) 0.020(2) 0.015(2) 0.011(2)
C92 0.027(3) 0.026(3) 0.027(2) 0.011(2) 0.010(2) 0.009(2)

loop_
_atom_type_symbol
_atom_type_description
_atom_type_scat_dispersion_real
_atom_type_scat_dispersion_imag
_atom_type_scat_source
C C 0.0033 0.0016 'International Tables Vol C Tables 4.2.6.8 and 6.1.1.4'
H H 0.0000 0.0000 'International Tables Vol C Tables 4.2.6.8 and 6.1.1.4'
N N 0.0061 0.0033 'International Tables Vol C Tables 4.2.6.8 and 6.1.1.4'
O O 0.0106 0.0060 'International Tables Vol C Tables 4.2.6.8 and 6.1.1.4'
Br Br -0.2901 2.4595 'International Tables Vol C Tables 4.2.6.8 and 6.1.1.4'
Pd Pd -0.9988 1.0072 'International Tables Vol C Tables 4.2.6.8 and 6.1.1.4'
S S 0.1246 0.1234 'International Tables Vol C Tables 4.2.6.8 and 6.1.1.4'
F F 0.0171 0.0103 'International Tables Vol C Tables 4.2.6.8 and 6.1.1.4'

loop_
_geom_angle_atom_site_label_1
_geom_angle_atom_site_label_2
_geom_angle_atom_site_label_3
_geom_angle
_geom_angle_site_symmetry_1
_geom_angle_site_symmetry_3
C11 Pd1 C8 81.50(16) . .
C11 Pd1 C7 92.94(15) . .
C8 Pd1 C7 39.01(14) . .
C11 Pd1 N1 175.30(15) . .
C8 Pd1 N1 103.17(14) . .
C7 Pd1 N1 91.08(14) . .
C11 Pd1 Br1 88.74(11) . 2_667
C8 Pd1 Br1 121.10(11) . 2_667
C7 Pd1 Br1 159.08(11) . 2_667
N1 Pd1 Br1 88.38(9) . 2_667
C11 Pd1 Br1 97.11(12) . .
C8 Pd1 Br1 153.45(11) . .
C7 Pd1 Br1 115.17(10) . .
N1 Pd1 Br1 78.95(9) . .
Br1 Pd1 Br1 85.247(15) 2_667 .
Pd1 Br1 Pd1 94.753(15) 2_667 .
C12 N1 Pd1 111.7(2) . .
C2 C1 C6 118.2(4) . .
C2 C1 C7 127.7(3) . .
C6 C1 C7 114.0(3) . .
C1 C2 C3 119.0(4) . .
C1 C2 C12 123.3(4) . .
C3 C2 C12 117.7(4) . .
C4 C3 C2 122.7(4) . .
C5 C4 C3 117.1(4) . .
F1 C5 C4 119.2(4) . .
F1 C5 C6 118.2(4) . .
C4 C5 C6 122.6(4) . .
C5 C6 C1 120.4(4) . .
C8 C7 C13 123.2(3) . .
C8 C7 C1 117.5(3) . .
C13 C7 C1 111.0(3) . .
C8 C7 Pd1 69.6(2) . .
C13 C7 Pd1 111.9(2) . .
C1 C7 Pd1 117.4(3) . .
C7 C8 C9 119.7(3) . .
C7 C8 C15 121.0(3) . .
C9 C8 C15 115.0(3) . .
C7 C8 Pd1 71.4(2) . .
C9 C8 Pd1 107.9(3) . .
C15 C8 Pd1 111.1(3) . .
C10 C9 C8 118.7(4) . .
C10 C9 C17 123.9(4) . .
C8 C9 C17 117.4(3) . .
C9 C10 C11 114.9(3) . .
C9 C10 C19 127.6(4) . .
C11 C10 C19 117.1(3) . .
O1 C11 C10 123.2(4) . .
O1 C11 Pd1 121.4(3) . .
C10 C11 Pd1 115.4(3) . .
N1 C12 C2 111.5(3) . .
C7 C13 C14 112.8(3) . .
C8 C15 C16 113.4(3) . .
C9 C17 C18 113.4(3) . .
C10 C19 C20 111.6(3) . .
O2 S1 C92 107.2(2) . .
O2 S1 C91 105.4(2) . .
C92 S1 C91 97.7(2) . .

loop_
_geom_bond_atom_site_label_1
_geom_bond_atom_site_label_2
_geom_bond_distance
_geom_bond_site_symmetry_2
Pd1 C11 1.979(4) .
Pd1 C8 2.136(4) .
Pd1 C7 2.159(4) .
Pd1 N1 2.183(4) .
Pd1 Br1 2.5967(5) 2_667
Pd1 Br1 2.9128(5) .
Br1 Pd1 2.5967(5) 2_667
N1 C12 1.473(5) .
C1 C2 1.400(5) .
C1 C6 1.403(5) .
C1 C7 1.527(5) .
C2 C3 1.401(5) .
C2 C12 1.503(5) .
C3 C4 1.380(6) .
C4 C5 1.371(6) .
C5 F1 1.360(4) .
C5 C6 1.376(6) .
C7 C8 1.435(5) .
C7 C13 1.521(5) .
C8 C9 1.499(5) .
C8 C15 1.522(5) .
C9 C10 1.342(5) .
C9 C17 1.507(5) .
C10 C11 1.487(5) .
C10 C19 1.511(5) .
C11 O1 1.208(5) .
C13 C14 1.525(5) .
C15 C16 1.524(5) .
C17 C18 1.536(6) .
C19 C20 1.521(6) .
O2 S1 1.499(3) .
S1 C92 1.784(5) .
S1 C91 1.798(5) .

loop_
_geom_hbond_atom_site_label_D
_geom_hbond_atom_site_label_H
_geom_hbond_atom_site_label_A
_geom_hbond_distance_DH
_geom_hbond_distance_HA
_geom_hbond_distance_DA
_geom_hbond_angle_DHA
_geom_hbond_site_symmetry_A
C14 H14A Br1 0.98 2.92 3.867(4) 162.8 .
N1 H01B O2 0.865(19) 2.13(2) 2.986(5) 170(4) .
N1 H01A O1 0.852(18) 2.20(2) 3.032(4) 167(4) 2_667
C92 H92C Br1 0.98 2.89 3.855(5) 169.8 2_667
C3 H3 O2 0.95 2.51 3.261(5) 136.0 2_666
